data_1516509
loop_
_publ_author_name
'Duyker, S. G.'
'Halder, G. J.'
'Southon, P. D.'
'Price, D. J.'
'Edwards, A. J.'
'Peterson, V. K.'
'Kepert, C. J.'

_publ_section_title
;
 Topotactic structural conversion and hydration-dependent thermal
 expansion in robust LnMIII(CN)6&#x00B7;nH2O and flexible
 ALnFeII(CN)6&#x00B7;nH2O frameworks (A = Li, Na, K; Ln = La--Lu, Y; M =
 Co, Fe; 0 &#x2264; n &#x2264; 5)
;
_journal_issue 9
_journal_name_full 'Chemical Science'
_journal_page_first 3409
_journal_paper_doi 10.1039/C4SC00809J
_journal_volume 5
_journal_year 2014
_chemical_formula_moiety 'C6 Fe K La N6'
_chemical_formula_sum 'C6 Fe K La N6'
_chemical_formula_weight 389.98
_chemical_name_common 'potassium lanthanum(III) hexacyanidoferrate(II)'
_chemical_name_systematic
; 
 potassium lanthanum(III) hexacyanidoferrate(II)
;
_space_group_IT_number 163
_symmetry_cell_setting trigonal
_symmetry_Int_Tables_number 163
_symmetry_space_group_name_Hall '-P 3 2c'
_symmetry_space_group_name_H-M 'P -3 1 c'
_atom_sites_solution_primary direct
_atom_sites_solution_secondary difmap
_audit_creation_method SHELXL-97
_cell_angle_alpha 90.00
_cell_angle_beta 90.00
_cell_angle_gamma 120.00
_cell_formula_units_Z 2
_cell_length_a 7.1852(10)
_cell_length_b 7.1852(10)
_cell_length_c 12.238(4)
_cell_measurement_temperature 150(2)
_cell_volume 547.2(2)
_computing_cell_refinement 'SMART (BrukerAXS, 1997)'
_computing_data_collection 'SMART (BrukerAXS, 1997)'
_computing_data_reduction 'SAINT+ (BrukerAXS, 1997)'
_computing_structure_refinement 'SHELXTL (BrukerAXS, 2000)'
_computing_structure_solution 'SHELXTL (BrukerAXS, 2000)'
_diffrn_ambient_temperature 150(2)
_diffrn_measured_fraction_theta_full 0.972
_diffrn_measured_fraction_theta_max 0.972
_diffrn_measurement_device_type 'Bruker-AXS SMART 1000 CCD'
_diffrn_measurement_method '\w scans'
_diffrn_radiation_monochromator graphite
_diffrn_radiation_source 'fine-focus sealed tube'
_diffrn_radiation_type MoK\a
_diffrn_radiation_wavelength 0.71073
_diffrn_reflns_av_R_equivalents 0.0607
_diffrn_reflns_av_sigmaI/netI 0.0325
_diffrn_reflns_limit_h_max 7
_diffrn_reflns_limit_h_min -7
_diffrn_reflns_limit_k_max 7
_diffrn_reflns_limit_k_min -7
_diffrn_reflns_limit_l_max 12
_diffrn_reflns_limit_l_min -11
_diffrn_reflns_number 1444
_diffrn_reflns_theta_full 21.26
_diffrn_reflns_theta_max 21.26
_diffrn_reflns_theta_min 3.27
_exptl_absorpt_coefficient_mu 5.529
_exptl_absorpt_correction_T_max 1
_exptl_absorpt_correction_T_min 0.347499
_exptl_absorpt_correction_type multi-scan
_exptl_absorpt_process_details 'SADABS, Sheldrick 1996'
_exptl_crystal_colour colourless
_exptl_crystal_density_diffrn 2.367
_exptl_crystal_density_method 'not measured'
_exptl_crystal_description 'needle fragment'
_exptl_crystal_F_000 360
_exptl_crystal_size_max 0.3
_exptl_crystal_size_mid 0.2
_exptl_crystal_size_min 0.2
_refine_diff_density_max 3.039
_refine_diff_density_min -6.812
_refine_diff_density_rms 0.450
_refine_ls_extinction_method none
_refine_ls_goodness_of_fit_ref 1.434
_refine_ls_matrix_type full
_refine_ls_number_parameters 16
_refine_ls_number_reflns 209
_refine_ls_number_restraints 1
_refine_ls_restrained_S_all 1.434
_refine_ls_R_factor_all 0.1053
_refine_ls_R_factor_gt 0.1006
_refine_ls_shift/su_max 0.000
_refine_ls_shift/su_mean 0.000
_refine_ls_structure_factor_coef Fsqd
_refine_ls_weighting_details 'calc w=1/[\s^2^(Fo^2^)+(0.0000P)^2^+98.2436P] where P=(Fo^2^+2Fc^2^)/3'
_refine_ls_weighting_scheme calc
_refine_ls_wR_factor_gt 0.2426
_refine_ls_wR_factor_ref 0.2446
_reflns_number_gt 197
_reflns_number_total 209
_reflns_threshold_expression >2sigma(I)
_cod_data_source_file c4sc00809j2.cif
_cod_data_source_block KLaFe(CN)6_anhydrous
_cod_depositor_comments
;
The following automatic conversions were performed:

'_symmetry_cell_setting' value 'Trigonal' changed to 'trigonal'
according to
/usr/data/users/saulius/crontab/automatic-downloads/rss-feeds/RSC/lib/dictionaries/cif_core.dic
dictionary named 'cif_core.dic' version 2.4.2 from 2011-04-26.

Automatic conversion script
Id: cif_fix_values 2281 2013-09-26 08:29:07Z andrius 

 Adding full bibliography for 1516507--1516516.cif.
;
_cod_database_code 1516509

loop_
_symmetry_equiv_pos_as_xyz
'x, y, z'
'-y, x-y, z'
'-x+y, -x, z'
'-y, -x, -z+1/2'
'-x+y, y, -z+1/2'
'x, x-y, -z+1/2'
'-x, -y, -z'
'y, -x+y, -z'
'x-y, x, -z'
'y, x, z-1/2'
'x-y, -y, z-1/2'
'-x, -x+y, z-1/2'

loop_
_atom_site_label
_atom_site_type_symbol
_atom_site_fract_x
_atom_site_fract_y
_atom_site_fract_z
_atom_site_U_iso_or_equiv
_atom_site_adp_type
_atom_site_occupancy
_atom_site_symmetry_multiplicity
_atom_site_calc_flag
_atom_site_refinement_flags
La1 La 0.6667 0.3333 0.2500 0.0160(17) Uani 1 6 d S
Fe1 Fe 1.0000 0.0000 0.0000 0.022(3) Uani 1 6 d S
K1 K 0.3333 -0.3333 0.2500 0.035(6) Uani 1 6 d S
N1 N 0.663(7) 0.038(6) 0.139(3) 0.016(7) Uiso 1 1 d U
C1 C 0.798(7) 0.031(7) 0.084(3) 0.011(8) Uiso 1 1 d U

loop_
_atom_site_aniso_label
_atom_site_aniso_U_11
_atom_site_aniso_U_22
_atom_site_aniso_U_33
_atom_site_aniso_U_23
_atom_site_aniso_U_13
_atom_site_aniso_U_12
La1 0.0093(19) 0.0093(19) 0.029(3) 0.000 0.000 0.0047(10)
Fe1 0.010(4) 0.010(4) 0.046(9) 0.000 0.000 0.005(2)
K1 0.019(6) 0.019(6) 0.069(16) 0.000 0.000 0.009(3)

loop_
_atom_type_symbol
_atom_type_description
_atom_type_scat_dispersion_real
_atom_type_scat_dispersion_imag
_atom_type_scat_source
C C 0.0033 0.0016 'International Tables Vol C Tables 4.2.6.8 and 6.1.1.4'
N N 0.0061 0.0033 'International Tables Vol C Tables 4.2.6.8 and 6.1.1.4'
K K 0.2009 0.2494 'International Tables Vol C Tables 4.2.6.8 and 6.1.1.4'
Fe Fe 0.3463 0.8444 'International Tables Vol C Tables 4.2.6.8 and 6.1.1.4'
La La -0.2871 2.4523 'International Tables Vol C Tables 4.2.6.8 and 6.1.1.4'

loop_
_geom_angle_atom_site_label_1
_geom_angle_atom_site_label_2
_geom_angle_atom_site_label_3
_geom_angle
_geom_angle_site_symmetry_1
_geom_angle_site_symmetry_3
N1 La1 N1 87.2(17) 4_665 .
N1 La1 N1 85.7(17) 4_665 2_655
N1 La1 N1 93.6(10) . 2_655
N1 La1 N1 93.6(10) 4_665 5_655
N1 La1 N1 85.7(17) . 5_655
N1 La1 N1 178.9(19) 2_655 5_655
N1 La1 N1 93.6(10) 4_665 6
N1 La1 N1 178.9(19) . 6
N1 La1 N1 87.2(17) 2_655 6
N1 La1 N1 93.6(10) 5_655 6
N1 La1 N1 178.9(19) 4_665 3_665
N1 La1 N1 93.6(10) . 3_665
N1 La1 N1 93.6(10) 2_655 3_665
N1 La1 N1 87.2(17) 5_655 3_665
N1 La1 N1 85.7(17) 6 3_665
N1 La1 K1 42.8(8) 4_665 1_665
N1 La1 K1 90.5(9) . 1_665
N1 La1 K1 42.8(8) 2_655 1_665
N1 La1 K1 136.4(9) 5_655 1_665
N1 La1 K1 90.5(9) 6 1_665
N1 La1 K1 136.4(9) 3_665 1_665
N1 La1 K1 90.5(9) 4_665 .
N1 La1 K1 42.8(8) . .
N1 La1 K1 136.4(9) 2_655 .
N1 La1 K1 42.8(8) 5_655 .
N1 La1 K1 136.4(9) 6 .
N1 La1 K1 90.5(9) 3_665 .
K1 La1 K1 120.0 1_665 .
N1 La1 K1 136.4(9) 4_665 1_565
N1 La1 K1 136.4(9) . 1_565
N1 La1 K1 90.5(9) 2_655 1_565
N1 La1 K1 90.5(9) 5_655 1_565
N1 La1 K1 42.8(8) 6 1_565
N1 La1 K1 42.8(8) 3_665 1_565
K1 La1 K1 120.0 1_665 1_565
K1 La1 K1 120.0 . 1_565
C1 Fe1 C1 180.0(18) 9_545 3_765
C1 Fe1 C1 93.1(15) 9_545 7_755
C1 Fe1 C1 86.9(15) 3_765 7_755
C1 Fe1 C1 86.9(15) 9_545 2_645
C1 Fe1 C1 93.1(15) 3_765 2_645
C1 Fe1 C1 86.9(15) 7_755 2_645
C1 Fe1 C1 86.9(15) 9_545 .
C1 Fe1 C1 93.1(15) 3_765 .
C1 Fe1 C1 180(2) 7_755 .
C1 Fe1 C1 93.1(15) 2_645 .
C1 Fe1 C1 93.1(15) 9_545 8_665
C1 Fe1 C1 86.9(15) 3_765 8_665
C1 Fe1 C1 93.1(15) 7_755 8_665
C1 Fe1 C1 180(3) 2_645 8_665
C1 Fe1 C1 86.9(15) . 8_665
N1 K1 N1 88.8(15) 5_655 2_545
N1 K1 N1 72.7(13) 5_655 .
N1 K1 N1 99.6(8) 2_545 .
N1 K1 N1 99.6(8) 5_655 4
N1 K1 N1 72.7(13) 2_545 4
N1 K1 N1 169.6(14) . 4
N1 K1 N1 169.6(14) 5_655 3_655
N1 K1 N1 99.6(8) 2_545 3_655
N1 K1 N1 99.6(8) . 3_655
N1 K1 N1 88.8(15) 4 3_655
N1 K1 N1 99.6(8) 5_655 6_545
N1 K1 N1 169.6(14) 2_545 6_545
N1 K1 N1 88.8(15) . 6_545
N1 K1 N1 99.6(8) 4 6_545
N1 K1 N1 72.7(13) 3_655 6_545
N1 K1 La1 95.2(7) 5_655 1_445
N1 K1 La1 36.4(6) 2_545 1_445
N1 K1 La1 135.6(7) . 1_445
N1 K1 La1 36.4(6) 4 1_445
N1 K1 La1 95.2(7) 3_655 1_445
N1 K1 La1 135.6(7) 6_545 1_445
N1 K1 La1 36.4(6) 5_655 .
N1 K1 La1 95.2(7) 2_545 .
N1 K1 La1 36.4(6) . .
N1 K1 La1 135.6(7) 4 .
N1 K1 La1 135.6(7) 3_655 .
N1 K1 La1 95.2(7) 6_545 .
La1 K1 La1 120.0 1_445 .
N1 K1 La1 135.6(7) 5_655 1_545
N1 K1 La1 135.6(7) 2_545 1_545
N1 K1 La1 95.2(7) . 1_545
N1 K1 La1 95.2(7) 4 1_545
N1 K1 La1 36.4(6) 3_655 1_545
N1 K1 La1 36.4(6) 6_545 1_545
La1 K1 La1 120.0 1_445 1_545
La1 K1 La1 120.0 . 1_545
C1 N1 La1 132(3) . .
C1 N1 K1 122(3) . .
La1 N1 K1 100.8(11) . .
N1 C1 Fe1 176(4) . .

loop_
_geom_bond_atom_site_label_1
_geom_bond_atom_site_label_2
_geom_bond_distance
_geom_bond_site_symmetry_2
La1 N1 2.50(3) 4_665
La1 N1 2.50(3) .
La1 N1 2.50(3) 2_655
La1 N1 2.50(3) 5_655
La1 N1 2.50(3) 6
La1 N1 2.50(3) 3_665
La1 K1 4.1484(6) 1_665
La1 K1 4.1484(6) .
La1 K1 4.1484(6) 1_565
Fe1 C1 1.88(4) 9_545
Fe1 C1 1.88(4) 3_765
Fe1 C1 1.88(4) 7_755
Fe1 C1 1.88(4) 2_645
Fe1 C1 1.88(4) .
Fe1 C1 1.88(4) 8_665
K1 N1 2.87(4) 5_655
K1 N1 2.87(4) 2_545
K1 N1 2.87(4) .
K1 N1 2.87(4) 4
K1 N1 2.87(4) 3_655
K1 N1 2.87(4) 6_545
K1 La1 4.1484(6) 1_445
K1 La1 4.1484(6) 1_545
N1 C1 1.21(5) .
